data_4313465
loop_
_publ_author_name
'Sanjit Konar'
'Partha Sarathi Mukherjee'
'Michael G. B. Drew'
'Joan Ribas'
'Nirmalendu Ray Chaudhuri'

_publ_section_title
;
 Syntheses of Two New 1D and 3D Networks of Cu(II) and Co(II) Using
 Malonate and Urotropine as Bridging Ligands: Crystal Structures and
 Magnetic Studies
;
_journal_name_full 'Inorganic Chemistry'
_journal_page_first 2545
_journal_page_last 2552
_journal_paper_doi 10.1021/ic020549u
_journal_volume 42
_journal_year 2003
_chemical_formula_sum 'C9 H10 Cu2 N2 O11.5'
_chemical_formula_weight 457.27
_chemical_name_systematic
;
  ?
;
_space_group_IT_number 59
_symmetry_cell_setting orthorhombic
_symmetry_space_group_name_Hall '-P 2ab 2a'
_symmetry_space_group_name_H-M 'P m m n :2'
_atom_sites_solution_hydrogens geom
_atom_sites_solution_primary direct
_atom_sites_solution_secondary difmap
_audit_creation_method SHELXL-97
_cell_angle_alpha 90.00
_cell_angle_beta 90.00
_cell_angle_gamma 90.00
_cell_formula_units_Z 4
_cell_length_a 14.80(2)
_cell_length_b 14.54(2)
_cell_length_c 7.325(10)
_cell_measurement_temperature 293(2)
_cell_volume 1576(4)
_computing_cell_refinement XDS
_computing_data_collection 'XDS (Kabsch, 1991)'
_computing_data_reduction XDS
_computing_molecular_graphics PLATON(Spek,1994)
_computing_structure_refinement 'SHELXL-93 (Sheldrick, 1993)'
_computing_structure_solution 'SHELXS-86 (Sheldrick, 1990)'
_diffrn_ambient_temperature 293(2)
_diffrn_measurement_device 'Marresearch Image Plate'
_diffrn_measurement_method '95 frames at 2^o intervals, counting time 2 min.'
_diffrn_radiation_monochromator graphite
_diffrn_radiation_source 'fine-focus sealed tube'
_diffrn_radiation_type MoK\a
_diffrn_radiation_wavelength 0.71073
_diffrn_reflns_av_R_equivalents 0.0873
_diffrn_reflns_av_sigmaI/netI 0.0777
_diffrn_reflns_limit_h_max 17
_diffrn_reflns_limit_h_min 0
_diffrn_reflns_limit_k_max 17
_diffrn_reflns_limit_k_min -17
_diffrn_reflns_limit_l_max 9
_diffrn_reflns_limit_l_min -8
_diffrn_reflns_number 4728
_diffrn_reflns_theta_max 25.97
_diffrn_reflns_theta_min 2.75
_exptl_absorpt_coefficient_mu 2.762
_exptl_absorpt_correction_T_max 1.000
_exptl_absorpt_correction_T_min 0.313
_exptl_absorpt_correction_type DIFABS
_exptl_crystal_density_diffrn 1.927
_exptl_crystal_density_method 'not measured'
_exptl_crystal_F_000 912
_refine_diff_density_max 1.790
_refine_diff_density_min -1.072
_refine_diff_density_rms 0.193
_refine_ls_extinction_method none
_refine_ls_goodness_of_fit_ref 1.111
_refine_ls_hydrogen_treatment mixed
_refine_ls_matrix_type full
_refine_ls_number_parameters 127
_refine_ls_number_reflns 1625
_refine_ls_number_restraints 0
_refine_ls_restrained_S_all 1.111
_refine_ls_R_factor_all 0.1408
_refine_ls_R_factor_gt 0.0852
_refine_ls_shift/su_max 0.001
_refine_ls_shift/su_mean 0.000
_refine_ls_structure_factor_coef Fsqd
_refine_ls_weighting_details 'w=1/[\s^2^(Fo^2^)+(0.1502P)^2^+0.0000P] where P=(Fo^2^+2Fc^2^)/3'
_refine_ls_weighting_scheme calc
_refine_ls_wR_factor_gt 0.2231
_refine_ls_wR_factor_ref 0.2594
_reflns_number_gt 1031
_reflns_number_total 1625
_reflns_threshold_expression >2sigma(I)
_cod_data_source_file ic020549u_1.cif
_cod_data_source_block 1
_cod_depositor_comments
;
The following automatic conversions were performed:

'_refine_ls_weighting_scheme' value 'calc
w=1/[\s^2^(Fo^2^)+(0.1502P)^2^+0.0000P] where P=(Fo^2^+2Fc^2^)/3' was
changed to 'calc'. New tag '_refine_ls_weighting_details' was
created. The value of the new tag was set to
'w=1/[\s^2^(Fo^2^)+(0.1502P)^2^+0.0000P] where P=(Fo^2^+2Fc^2^)/3'.

Automatic conversion script
Id: cif_fix_values 3143 2015-03-26 13:38:13Z robertas 
;
_cod_original_sg_symbol_H-M 'P m m n'
_cod_original_formula_sum 'C9 H10 Cu2 N2 O11.50'
_cod_database_code 4313465

loop_
_symmetry_equiv_pos_as_xyz
'x, y, z'
'x+1/2, y+1/2, -z'
'-x+1/2, y, z'
'x, -y+1/2, z'
'-x, -y, -z'
'-x-1/2, -y-1/2, z'
'x-1/2, -y, -z'
'-x, y-1/2, -z'

loop_
_atom_site_label
_atom_site_type_symbol
_atom_site_fract_x
_atom_site_fract_y
_atom_site_fract_z
_atom_site_U_iso_or_equiv
_atom_site_adp_type
_atom_site_occupancy
_atom_site_calc_flag
_atom_site_refinement_flags
_atom_site_disorder_assembly
_atom_site_disorder_group
Cu1 Cu 0.7500 0.04983(12) 0.92980(19) 0.0376(6) Uani 1 d S . .
Cu2 Cu 0.55084(10) 0.2500 0.56375(19) 0.0389(6) Uani 1 d S . .
O11 O 0.6179(4) 0.0448(5) 0.9084(7) 0.0440(17) Uani 1 d . . .
C13 C 0.5784(6) 0.0968(7) 0.7897(10) 0.038(2) Uani 1 d . . .
O12 O 0.6173(4) 0.1574(4) 0.7035(8) 0.0388(15) Uani 1 d . . .
C14 C 0.4767(7) 0.0796(8) 0.7614(12) 0.054(3) Uani 1 d . . .
H13A H 0.4629 0.0180 0.8042 0.065 Uiso 1 calc R . .
H13B H 0.4436 0.1224 0.8379 0.065 Uiso 1 calc R . .
C15 C 0.4419(6) 0.0887(8) 0.5685(12) 0.045(3) Uani 1 d . . .
C17 O 0.3809(5) 0.0357(5) 0.5178(11) 0.065(2) Uani 1 d . . .
O16 O 0.4698(4) 0.1568(4) 0.4661(8) 0.0445(16) Uani 1 d . . .
O100 O 0.7500 -0.0544(7) 1.1585(13) 0.055(3) Uani 1 d S . .
O200 O 0.7500 -0.0471(7) 0.7354(13) 0.057(3) Uani 1 d S . .
N21 N 0.7500 0.1645(7) 1.1061(12) 0.033(2) Uani 1 d S . .
C22 C 0.6685(6) 0.1678(6) 1.2298(11) 0.041(2) Uani 1 d . . .
H22A H 0.6141 0.1667 1.1559 0.049 Uiso 1 calc R . .
H22B H 0.6682 0.1135 1.3069 0.049 Uiso 1 calc R . .
N23 N 0.6675(6) 0.2500 0.3453(13) 0.041(3) Uani 1 d S . .
C24 C 0.7500 0.2500 0.462(2) 0.039(4) Uani 1 d S . .
H24A H 0.7500 0.1960 0.5400 0.047 Uiso 0.50 calc SPR . .
H24B H 0.7500 0.3040 0.5400 0.047 Uiso 0.50 calc SPR . .
C25 C 0.7500 0.2500 0.992(2) 0.034(4) Uani 1 d S . .
H25A H 0.6970 0.2500 0.9142 0.041 Uiso 0.50 calc SPR . .
H25B H 0.8030 0.2500 0.9142 0.041 Uiso 0.50 calc SPR . .
O300 O 0.4238(11) 0.2500 0.1292(18) 0.122(6) Uani 1 d S . .
O400 O 0.7500 -0.2500 1.045(3) 0.101(7) Uani 1 d S . .

loop_
_atom_site_aniso_label
_atom_site_aniso_U_11
_atom_site_aniso_U_22
_atom_site_aniso_U_33
_atom_site_aniso_U_23
_atom_site_aniso_U_13
_atom_site_aniso_U_12
Cu1 0.0401(9) 0.0401(11) 0.0325(9) 0.0020(7) 0.000 0.000
Cu2 0.0420(10) 0.0364(11) 0.0384(9) 0.000 -0.0040(6) 0.000
O11 0.047(4) 0.052(5) 0.032(3) 0.008(3) 0.002(3) 0.002(3)
C13 0.046(5) 0.045(6) 0.022(4) -0.002(4) -0.005(4) 0.008(5)
O12 0.038(3) 0.033(4) 0.045(3) 0.005(3) -0.006(3) -0.002(3)
C14 0.048(6) 0.067(8) 0.047(5) 0.027(5) 0.004(4) -0.002(6)
C15 0.037(5) 0.055(7) 0.043(5) 0.005(5) 0.000(4) -0.005(5)
C17 0.060(5) 0.062(6) 0.073(5) 0.009(4) -0.020(4) -0.024(4)
O16 0.052(4) 0.040(4) 0.041(4) -0.002(3) -0.006(3) -0.008(3)
O100 0.049(6) 0.058(7) 0.057(6) 0.030(5) 0.000 0.000
O200 0.057(6) 0.067(7) 0.046(6) -0.026(5) 0.000 0.000
N21 0.024(5) 0.042(7) 0.033(5) 0.003(5) 0.000 0.000
C22 0.047(5) 0.038(6) 0.036(5) 0.004(4) 0.007(4) -0.005(5)
N23 0.032(6) 0.051(7) 0.042(6) 0.000 -0.007(4) 0.000
C24 0.032(9) 0.034(12) 0.052(11) 0.000 0.000 0.000
C25 0.048(10) 0.022(10) 0.034(8) 0.000 0.000 0.000
O300 0.177(16) 0.120(13) 0.069(8) 0.000 -0.040(10) 0.000
O400 0.117(17) 0.101(17) 0.085(14) 0.000 0.000 0.000

loop_
_atom_type_symbol
_atom_type_description
_atom_type_scat_dispersion_real
_atom_type_scat_dispersion_imag
_atom_type_scat_source
C C 0.0033 0.0016 'International Tables Vol C Tables 4.2.6.8 and 6.1.1.4'
H H 0.0000 0.0000 'International Tables Vol C Tables 4.2.6.8 and 6.1.1.4'
N N 0.0061 0.0033 'International Tables Vol C Tables 4.2.6.8 and 6.1.1.4'
O O 0.0106 0.0060 'International Tables Vol C Tables 4.2.6.8 and 6.1.1.4'
Cu Cu 0.3201 1.2651 'International Tables Vol C Tables 4.2.6.8 and 6.1.1.4'

loop_
_geom_angle_atom_site_label_1
_geom_angle_atom_site_label_2
_geom_angle_atom_site_label_3
_geom_angle
_geom_angle_site_symmetry_1
_geom_angle_site_symmetry_3
_geom_angle_publ_flag
O11 Cu1 O11 169.9(4) . 3_655 ?
O11 Cu1 O200 85.25(19) . . ?
O11 Cu1 O200 85.25(19) 3_655 . ?
O11 Cu1 N21 94.49(19) . . ?
O11 Cu1 N21 94.49(19) 3_655 . ?
O200 Cu1 N21 172.5(4) . . ?
O11 Cu1 O100 91.96(18) . . ?
O11 Cu1 O100 91.96(18) 3_655 . ?
O200 Cu1 O100 93.2(5) . . ?
N21 Cu1 O100 94.4(4) . . ?
O16 Cu2 O15 88.3(4) 4 . ?
O16 Cu2 O12 168.9(3) 4 . ?
O16 Cu2 O12 91.3(3) . . ?
O16 Cu2 O12 91.3(3) 4 4 ?
O16 Cu2 O12 168.9(3) . 4 ?
O12 Cu2 O12 86.9(4) . 4 ?
O16 Cu2 N23 101.7(3) 4 . ?
O16 Cu2 N23 101.7(3) . . ?
O12 Cu2 N23 89.2(3) . . ?
O12 Cu2 N23 89.2(3) 4 . ?
C13 O11 Cu1 118.9(6) . . ?
O12 C13 O11 123.5(8) . . ?
O12 C13 C14 120.4(8) . . ?
O11 C13 C14 116.0(8) . . ?
C13 O12 Cu2 121.7(6) . . ?
C15 C14 C13 116.5(7) . . ?
C17 C15 O16 121.7(8) . . ?
C17 C15 C14 118.2(9) . . ?
O16 C15 C14 119.7(9) . . ?
C15 O16 Cu2 120.7(6) . . ?
C25 N21 C22 108.0(7) . 3_655 ?
C25 N21 C22 108.0(7) . . ?
C22 N21 C22 106.1(9) 3_655 . ?
C25 N21 Cu1 108.3(7) . . ?
C22 N21 Cu1 113.1(6) 3_655 . ?
C22 N21 Cu1 113.1(6) . . ?
N23 C22 N21 112.4(8) 1_556 . ?
C22 N23 C22 109.4(9) 1_554 4_554 ?
C22 N23 C24 108.9(7) 1_554 . ?
C22 N23 C24 108.9(7) 4_554 . ?
C22 N23 Cu2 113.6(5) 1_554 . ?
C22 N23 Cu2 113.6(5) 4_554 . ?
C24 N23 Cu2 102.1(8) . . ?
N23 C24 N23 109.9(14) . 6_765 ?
N21 C25 N21 112.2(13) . 6_765 ?

loop_
_geom_bond_atom_site_label_1
_geom_bond_atom_site_label_2
_geom_bond_distance
_geom_bond_site_symmetry_2
_geom_bond_publ_flag
Cu1 O11 1.962(7) . ?
Cu1 O11 1.962(7) 3_655 ?
Cu1 O200 2.003(9) . ?
Cu1 N21 2.109(10) . ?
Cu1 O100 2.259(9) . ?
Cu2 O16 1.946(6) 4 ?
Cu2 O16 1.946(6) . ?
Cu2 O12 1.957(6) . ?
Cu2 O12 1.957(6) 4 ?
Cu2 N23 2.354(10) . ?
O11 C13 1.293(10) . ?
C13 O12 1.228(10) . ?
C13 C14 1.539(13) . ?
C14 C15 1.509(12) . ?
C15 C17 1.245(12) . ?
C15 O16 1.309(12) . ?
N21 C25 1.497(14) . ?
N21 C22 1.510(10) 3_655 ?
N21 C22 1.510(10) . ?
C22 N23 1.464(10) 1_556 ?
N23 C22 1.464(10) 1_554 ?
N23 C22 1.464(10) 4_554 ?
N23 C24 1.493(14) . ?
C24 N23 1.493(14) 6_765 ?
C25 N21 1.497(14) 6_765 ?
